data_4324141
loop_
_publ_author_name
'Luciano Cuesta'
'Irene Maluenda'
'Tatiana Soler'
'Rafael Navarro'
'Esteban P. Urriolabeitia'

_publ_contact_author_address 'ICMA, CSIC-Universidad de Zaragoza, Plaza S. Francisco, 50009 Zaragoza (Spain)'
_publ_contact_author_email esteban@unizar.es
_publ_contact_author_fax (+34)976761187
_publ_contact_author_name 'Esteban P. Urriolabeitia'
_publ_contact_author_phone (+34)976762302
_publ_section_title
;
 Novel Thiophene-Based Cycloruthenated Compounds: Synthesis,
 Characterization, and Reactivity
;
_journal_name_full 'Inorganic Chemistry'
_journal_page_first 37
_journal_page_last 45
_journal_paper_doi 10.1021/ic101946n
_journal_volume 50
_journal_year 2011
_chemical_formula_moiety 'C20 H22 N5 Ru S, F6 P'
_chemical_formula_sum 'C20 H22 F6 N5 P Ru S'
_chemical_formula_weight 610.53
_chemical_name_systematic
; 
 ? 
;
_space_group_IT_number 14
_symmetry_cell_setting monoclinic
_symmetry_space_group_name_Hall '-P 2ybc'
_symmetry_space_group_name_H-M 'P 1 21/c 1'
_atom_sites_solution_hydrogens geom
_atom_sites_solution_primary direct
_atom_sites_solution_secondary difmap
_audit_creation_method SHELXL-97
_cell_angle_alpha 90.00
_cell_angle_beta 92.1380(10)
_cell_angle_gamma 90.00
_cell_formula_units_Z 4
_cell_length_a 8.50110(10)
_cell_length_b 22.1090(3)
_cell_length_c 13.5580(2)
_cell_measurement_reflns_used 31824
_cell_measurement_temperature 150(1)
_cell_measurement_theta_max 28.6546
_cell_measurement_theta_min 2.9106
_cell_volume 2546.46(6)
_computing_cell_refinement
;
CrysAlis RED, Oxford Diffraction Ltd.,
Version 1.171.32.19 (release 28-02-2008 CrysAlis171 .NET)
(compiled Feb 28 2008,12:10:31)
;
_computing_data_collection
;
CrysAlis CCD, Oxford Diffraction Ltd.,
Version 1.171.32.19 (release 28-02-2008 CrysAlis171 .NET)
(compiled Feb 28 2008,12:10:31)
;
_computing_data_reduction
;
CrysAlis RED, Oxford Diffraction Ltd.,
Version 1.171.32.19 (release 28-02-2008 CrysAlis171 .NET)
(compiled Feb 28 2008,12:10:31)
;
_computing_molecular_graphics
;
SHELXTL  Rel. 6.12/V (Sheldrick, Acta Cryst. 2008, A64, 112-122)
;
_computing_publication_material
;
SHELX-97 (Sheldrick, Acta Cryst. 2008, A64, 112-122)' 
;
_computing_structure_refinement
;
SHELXL-97 (Sheldrick, Acta Cryst. 2008, A64, 112-122) 
;
_computing_structure_solution
;
SHELXL-97 (Sheldrick, Acta Cryst. 2008, A64, 112-122) 
;
_diffrn_ambient_temperature 150(1)
_diffrn_detector_area_resol_mean 16.3990
_diffrn_measured_fraction_theta_full 0.999
_diffrn_measured_fraction_theta_max 0.999
_diffrn_measurement_device_type 'Oxford Diffraction Xcalibur2'
_diffrn_measurement_method '\w and \f scans'
_diffrn_radiation_monochromator graphite
_diffrn_radiation_source 'Enhance (Mo) X-ray Source'
_diffrn_radiation_type MoK\a
_diffrn_radiation_wavelength 0.71073
_diffrn_reflns_av_R_equivalents 0.0219
_diffrn_reflns_av_sigmaI/netI 0.0099
_diffrn_reflns_limit_h_max 10
_diffrn_reflns_limit_h_min -10
_diffrn_reflns_limit_k_max 25
_diffrn_reflns_limit_k_min -26
_diffrn_reflns_limit_l_max 16
_diffrn_reflns_limit_l_min -16
_diffrn_reflns_number 41999
_diffrn_reflns_theta_full 24.99
_diffrn_reflns_theta_max 24.99
_diffrn_reflns_theta_min 2.93
_exptl_absorpt_coefficient_mu 0.822
_exptl_absorpt_correction_T_max 0.7317
_exptl_absorpt_correction_T_min 0.6817
_exptl_absorpt_correction_type multi-scan
_exptl_absorpt_process_details
;
CrysAlis RED, Oxford Diffraction Ltd.,
Version 1.171.32.19 (release 28-02-2008 CrysAlis171 .NET)
(compiled Feb 28 2008,12:10:31)
empirical absorption correction using spherical harmonics,
 implemented in SCALE3 ABSPACK scaling algorithm.
;
_exptl_crystal_colour brown
_exptl_crystal_density_diffrn 1.592
_exptl_crystal_density_method 'not measured'
_exptl_crystal_description block
_exptl_crystal_F_000 1224
_exptl_crystal_size_max 0.75
_exptl_crystal_size_mid 0.40
_exptl_crystal_size_min 0.38
_refine_diff_density_max 0.432
_refine_diff_density_min -0.368
_refine_diff_density_rms 0.064
_refine_ls_extinction_method none
_refine_ls_goodness_of_fit_ref 1.208
_refine_ls_hydrogen_treatment constr
_refine_ls_matrix_type full
_refine_ls_number_parameters 366
_refine_ls_number_reflns 4474
_refine_ls_number_restraints 21
_refine_ls_restrained_S_all 1.230
_refine_ls_R_factor_all 0.0349
_refine_ls_R_factor_gt 0.0320
_refine_ls_shift/su_max 0.020
_refine_ls_shift/su_mean 0.001
_refine_ls_structure_factor_coef Fsqd
_refine_ls_weighting_details 'calc w=1/[\s^2^(Fo^2^)+(0.0252P)^2^+4.2323P] where P=(Fo^2^+2Fc^2^)/3'
_refine_ls_weighting_scheme calc
_refine_ls_wR_factor_gt 0.0748
_refine_ls_wR_factor_ref 0.0760
_reflns_number_gt 4179
_reflns_number_total 4474
_reflns_threshold_expression I>2\s(I)
_cod_data_source_file ic101946n_si_001_1.cif
_cod_data_source_block '__2f'
_cod_original_sg_symbol_H-M 'P 21/c'
_cod_database_code 4324141

loop_
_symmetry_equiv_pos_as_xyz
'x, y, z'
'-x, y+1/2, -z+1/2'
'-x, -y, -z'
'x, -y-1/2, z-1/2'

loop_
_atom_site_label
_atom_site_type_symbol
_atom_site_fract_x
_atom_site_fract_y
_atom_site_fract_z
_atom_site_U_iso_or_equiv
_atom_site_adp_type
_atom_site_occupancy
_atom_site_symmetry_multiplicity
_atom_site_calc_flag
_atom_site_refinement_flags
_atom_site_disorder_assembly
_atom_site_disorder_group
Ru1 Ru 0.42104(3) 0.423743(10) 0.772080(16) 0.01953(8) Uani 1 1 d . . .
N1 N 0.3922(3) 0.33085(11) 0.76799(19) 0.0261(5) Uani 1 1 d . . .
C1 C 0.3312(4) 0.30734(14) 0.8455(3) 0.0329(7) Uani 1 1 d . . .
H1 H 0.3080 0.2664 0.8501 0.040 Uiso 1 1 calc R . .
C2 C 0.3027(4) 0.34860(14) 0.9227(2) 0.0305(7) Uani 1 1 d . . .
S1 S 0.23416(12) 0.33475(5) 1.03961(7) 0.0477(2) Uani 1 1 d . . .
C3 C 0.2531(4) 0.40986(18) 1.0690(3) 0.0436(9) Uani 1 1 d . . .
H3 H 0.2283 0.4261 1.1298 0.052 Uiso 1 1 calc R . .
C4 C 0.3086(4) 0.44310(16) 0.9932(2) 0.0324(7) Uani 1 1 d . . .
H4 H 0.3258 0.4846 0.9976 0.039 Uiso 1 1 calc R . .
C5 C 0.3378(3) 0.40938(13) 0.9075(2) 0.0229(6) Uani 1 1 d . . .
C6 C 0.4206(4) 0.29231(14) 0.6831(3) 0.0344(7) Uani 1 1 d . . .
H6A H 0.3697 0.3099 0.6246 0.041 Uiso 1 1 calc R . .
H6B H 0.3737 0.2529 0.6935 0.041 Uiso 1 1 calc R . .
C7 C 0.5941(4) 0.28446(13) 0.6658(3) 0.0356(8) Uani 1 1 d . . .
C8 C 0.7030(4) 0.27936(16) 0.7435(3) 0.0447(9) Uani 1 1 d . . .
H8 H 0.6697 0.2822 0.8079 0.054 Uiso 1 1 calc R . .
C9 C 0.8610(5) 0.27005(19) 0.7270(4) 0.0634(13) Uani 1 1 d . . .
H9 H 0.9332 0.2666 0.7800 0.076 Uiso 1 1 calc R . .
C10 C 0.9104(6) 0.2659(2) 0.6321(5) 0.0753(16) Uani 1 1 d . . .
H10 H 1.0164 0.2600 0.6205 0.090 Uiso 1 1 calc R . .
C11 C 0.8036(6) 0.2705(2) 0.5541(4) 0.0702(15) Uani 1 1 d . . .
H11 H 0.8377 0.2675 0.4899 0.084 Uiso 1 1 calc R . .
C12 C 0.6459(5) 0.27970(16) 0.5700(3) 0.0502(10) Uani 1 1 d . . .
H12 H 0.5743 0.2827 0.5167 0.060 Uiso 1 1 calc R . .
N2 N 0.2025(3) 0.42926(11) 0.71087(17) 0.0229(5) Uani 1 1 d . . .
C13 C 0.0806(4) 0.43136(14) 0.6735(2) 0.0290(7) Uani 1 1 d . . .
C14 C -0.0744(4) 0.43367(18) 0.6257(3) 0.0454(9) Uani 1 1 d . . .
H14A H -0.1300 0.3969 0.6389 0.068 Uiso 1 1 calc R . .
H14B H -0.0643 0.4381 0.5558 0.068 Uiso 1 1 calc R . .
H14C H -0.1315 0.4675 0.6507 0.068 Uiso 1 1 calc R . .
N3 N 0.5119(3) 0.42935(11) 0.62734(19) 0.0262(5) Uani 1 1 d . . .
C15 C 0.5584(4) 0.42978(14) 0.5497(2) 0.0291(7) Uani 1 1 d . . .
C16 C 0.6193(4) 0.43074(19) 0.4505(2) 0.0445(9) Uani 1 1 d . . .
H16A H 0.6823 0.4663 0.4426 0.067 Uiso 1 1 calc R . .
H16B H 0.5330 0.4311 0.4028 0.067 Uiso 1 1 calc R . .
H16C H 0.6826 0.3954 0.4409 0.067 Uiso 1 1 calc R . .
N4 N 0.6393(3) 0.41917(12) 0.83305(19) 0.0280(6) Uani 1 1 d . . .
C17 C 0.7600(4) 0.4171(2) 0.8707(3) 0.0474(10) Uani 1 1 d . . .
C18 C 0.9152(5) 0.4148(3) 0.9204(4) 0.103(2) Uani 1 1 d U . .
H18A H 0.9762 0.4490 0.9009 0.154 Uiso 1 1 calc R . .
H18B H 0.9677 0.3782 0.9024 0.154 Uiso 1 1 calc R . .
H18C H 0.9038 0.4157 0.9906 0.154 Uiso 1 1 calc R . .
N5 N 0.4184(3) 0.51455(11) 0.79084(18) 0.0267(6) Uani 1 1 d . . .
C19 C 0.4021(4) 0.56471(15) 0.8055(3) 0.0379(8) Uani 1 1 d . . .
C20 C 0.3788(6) 0.62903(18) 0.8227(4) 0.0732(14) Uani 1 1 d . . .
H20A H 0.2721 0.6397 0.8048 0.110 Uiso 1 1 calc R . .
H20B H 0.4493 0.6519 0.7834 0.110 Uiso 1 1 calc R . .
H20C H 0.3997 0.6379 0.8912 0.110 Uiso 1 1 calc R . .
P1 P 0.15928(14) 0.37607(5) 0.36786(8) 0.0514(3) Uani 1 1 d . . .
F1 F 0.2015(19) 0.4321(5) 0.3089(9) 0.146(6) Uani 0.613(14) 1 d PD A 1
F2 F 0.2122(10) 0.4101(6) 0.4620(8) 0.103(4) Uani 0.613(14) 1 d PD A 1
F3 F 0.1148(15) 0.3433(5) 0.2653(7) 0.128(5) Uani 0.613(14) 1 d PD A 1
F4 F -0.0123(12) 0.3998(7) 0.3784(7) 0.103(3) Uani 0.613(14) 1 d PD A 1
F5 F 0.3299(9) 0.3512(4) 0.3538(10) 0.132(5) Uani 0.613(14) 1 d PD A 1
F6 F 0.1205(11) 0.3166(4) 0.4234(7) 0.104(3) Uani 0.613(14) 1 d PD A 1
F1A F 0.020(2) 0.4102(8) 0.329(2) 0.167(11) Uani 0.387(14) 1 d PD A 2
F2A F 0.1425(19) 0.3311(5) 0.2856(11) 0.089(5) Uani 0.387(14) 1 d PD A 2
F3A F 0.175(3) 0.4224(8) 0.4593(12) 0.122(8) Uani 0.387(14) 1 d PD A 2
F4A F 0.2588(16) 0.4235(7) 0.3092(9) 0.078(5) Uani 0.387(14) 1 d PD A 2
F5A F 0.049(3) 0.3364(11) 0.4268(16) 0.214(13) Uani 0.387(14) 1 d PD A 2
F6A F 0.309(2) 0.3435(5) 0.4127(14) 0.157(9) Uani 0.387(14) 1 d PD A 2

loop_
_atom_site_aniso_label
_atom_site_aniso_U_11
_atom_site_aniso_U_22
_atom_site_aniso_U_33
_atom_site_aniso_U_23
_atom_site_aniso_U_13
_atom_site_aniso_U_12
Ru1 0.01956(13) 0.01711(13) 0.02193(13) -0.00111(9) 0.00081(8) -0.00053(9)
N1 0.0228(13) 0.0205(13) 0.0348(14) -0.0034(11) -0.0029(11) 0.0015(10)
C1 0.0299(17) 0.0185(15) 0.050(2) 0.0070(14) 0.0012(15) -0.0009(13)
C2 0.0295(16) 0.0277(17) 0.0345(17) 0.0091(13) 0.0041(13) 0.0022(13)
S1 0.0569(6) 0.0470(6) 0.0402(5) 0.0185(4) 0.0122(4) -0.0004(5)
C3 0.048(2) 0.057(2) 0.0258(17) 0.0013(16) 0.0041(15) 0.0026(18)
C4 0.0337(17) 0.0357(18) 0.0278(16) -0.0008(14) 0.0000(13) 0.0006(14)
C5 0.0166(13) 0.0271(15) 0.0249(15) 0.0034(12) -0.0024(11) 0.0010(11)
C6 0.0379(18) 0.0226(16) 0.0426(19) -0.0107(14) -0.0009(15) 0.0001(14)
C7 0.0416(19) 0.0151(15) 0.051(2) -0.0057(14) 0.0089(16) 0.0028(13)
C8 0.042(2) 0.0300(19) 0.062(2) -0.0045(17) 0.0064(18) 0.0098(16)
C9 0.043(2) 0.043(2) 0.104(4) -0.004(2) 0.004(2) 0.0173(19)
C10 0.049(3) 0.047(3) 0.132(5) -0.012(3) 0.038(3) 0.014(2)
C11 0.084(4) 0.042(2) 0.089(4) -0.010(2) 0.054(3) 0.001(2)
C12 0.065(3) 0.0292(19) 0.058(2) -0.0061(17) 0.017(2) 0.0021(18)
N2 0.0241(13) 0.0221(12) 0.0225(12) -0.0002(10) 0.0013(10) 0.0008(10)
C13 0.0274(17) 0.0283(16) 0.0312(16) -0.0009(13) 0.0024(13) 0.0026(13)
C14 0.0292(18) 0.051(2) 0.056(2) -0.0004(18) -0.0084(16) 0.0037(16)
N3 0.0239(13) 0.0252(13) 0.0295(14) -0.0001(11) -0.0005(11) -0.0003(10)
C15 0.0253(15) 0.0325(17) 0.0292(17) 0.0049(13) -0.0008(13) 0.0050(13)
C16 0.043(2) 0.061(2) 0.0301(18) 0.0107(17) 0.0098(15) 0.0096(18)
N4 0.0242(14) 0.0309(14) 0.0290(13) -0.0073(11) 0.0030(11) -0.0001(11)
C17 0.0276(19) 0.073(3) 0.041(2) -0.0237(19) -0.0021(16) 0.0064(18)
C18 0.035(2) 0.178(6) 0.093(4) -0.050(4) -0.027(2) 0.027(3)
N5 0.0309(14) 0.0248(15) 0.0245(13) 0.0002(10) 0.0032(11) -0.0030(11)
C19 0.047(2) 0.0222(18) 0.045(2) -0.0014(14) 0.0045(16) -0.0032(14)
C20 0.094(4) 0.027(2) 0.099(4) -0.011(2) 0.008(3) 0.003(2)
P1 0.0623(7) 0.0444(6) 0.0491(6) -0.0086(5) 0.0244(5) -0.0105(5)
F1 0.289(17) 0.039(4) 0.117(7) -0.010(4) 0.113(9) -0.014(7)
F2 0.053(3) 0.186(12) 0.071(5) -0.054(5) -0.009(3) 0.009(4)
F3 0.207(11) 0.125(8) 0.059(4) -0.040(4) 0.066(6) -0.101(7)
F4 0.054(4) 0.159(9) 0.095(5) -0.016(5) 0.007(3) 0.023(4)
F5 0.070(5) 0.098(6) 0.236(11) -0.056(7) 0.087(6) -0.012(4)
F6 0.121(6) 0.088(4) 0.109(5) 0.037(4) 0.062(5) 0.017(5)
F1A 0.077(10) 0.105(11) 0.31(3) -0.080(17) -0.060(15) 0.011(8)
F2A 0.133(9) 0.038(5) 0.094(9) -0.034(5) -0.046(7) 0.027(6)
F3A 0.23(2) 0.068(7) 0.067(8) -0.030(5) 0.063(11) -0.014(10)
F4A 0.089(7) 0.105(12) 0.042(5) -0.007(5) 0.010(4) -0.073(7)
F5A 0.25(3) 0.18(2) 0.223(18) -0.008(17) 0.17(2) -0.134(19)
F6A 0.222(18) 0.047(6) 0.190(15) -0.012(8) -0.158(14) 0.038(9)

loop_
_atom_type_symbol
_atom_type_description
_atom_type_scat_dispersion_real
_atom_type_scat_dispersion_imag
_atom_type_scat_source
C C 0.0033 0.0016 'International Tables Vol C Tables 4.2.6.8 and 6.1.1.4'
H H 0.0000 0.0000 'International Tables Vol C Tables 4.2.6.8 and 6.1.1.4'
N N 0.0061 0.0033 'International Tables Vol C Tables 4.2.6.8 and 6.1.1.4'
F F 0.0171 0.0103 'International Tables Vol C Tables 4.2.6.8 and 6.1.1.4'
P P 0.1023 0.0942 'International Tables Vol C Tables 4.2.6.8 and 6.1.1.4'
S S 0.1246 0.1234 'International Tables Vol C Tables 4.2.6.8 and 6.1.1.4'
Ru Ru -1.2594 0.8363 'International Tables Vol C Tables 4.2.6.8 and 6.1.1.4'

loop_
_geom_angle_atom_site_label_1
_geom_angle_atom_site_label_2
_geom_angle_atom_site_label_3
_geom_angle
_geom_angle_site_symmetry_1
_geom_angle_site_symmetry_3
_geom_angle_publ_flag
N4 Ru1 N2 179.41(10) . . ?
N4 Ru1 C5 88.14(11) . . ?
N2 Ru1 C5 92.02(10) . . ?
N4 Ru1 N5 90.72(10) . . ?
N2 Ru1 N5 88.70(10) . . ?
C5 Ru1 N5 92.05(11) . . ?
N4 Ru1 N1 93.88(10) . . ?
N2 Ru1 N1 86.71(9) . . ?
C5 Ru1 N1 79.81(11) . . ?
N5 Ru1 N1 170.49(10) . . ?
N4 Ru1 N3 91.20(10) . . ?
N2 Ru1 N3 88.71(9) . . ?
C5 Ru1 N3 174.25(11) . . ?
N5 Ru1 N3 93.66(10) . . ?
N1 Ru1 N3 94.55(10) . . ?
C1 N1 C6 119.2(3) . . ?
C1 N1 Ru1 115.2(2) . . ?
C6 N1 Ru1 125.3(2) . . ?
N1 C1 C2 115.2(3) . . ?
N1 C1 H1 122.4 . . ?
C2 C1 H1 122.4 . . ?
C5 C2 C1 117.9(3) . . ?
C5 C2 S1 112.7(2) . . ?
C1 C2 S1 129.3(2) . . ?
C3 S1 C2 90.55(16) . . ?
C4 C3 S1 112.3(3) . . ?
C4 C3 H3 123.9 . . ?
S1 C3 H3 123.9 . . ?
C3 C4 C5 114.4(3) . . ?
C3 C4 H4 122.8 . . ?
C5 C4 H4 122.8 . . ?
C2 C5 C4 110.1(3) . . ?
C2 C5 Ru1 111.7(2) . . ?
C4 C5 Ru1 138.2(2) . . ?
N1 C6 C7 112.3(3) . . ?
N1 C6 H6A 109.1 . . ?
C7 C6 H6A 109.1 . . ?
N1 C6 H6B 109.1 . . ?
C7 C6 H6B 109.1 . . ?
H6A C6 H6B 107.9 . . ?
C8 C7 C12 118.7(3) . . ?
C8 C7 C6 121.4(3) . . ?
C12 C7 C6 119.9(3) . . ?
C7 C8 C9 121.0(4) . . ?
C7 C8 H8 119.5 . . ?
C9 C8 H8 119.5 . . ?
C10 C9 C8 119.6(5) . . ?
C10 C9 H9 120.2 . . ?
C8 C9 H9 120.2 . . ?
C11 C10 C9 120.1(4) . . ?
C11 C10 H10 120.0 . . ?
C9 C10 H10 120.0 . . ?
C10 C11 C12 120.6(4) . . ?
C10 C11 H11 119.7 . . ?
C12 C11 H11 119.7 . . ?
C11 C12 C7 120.0(4) . . ?
C11 C12 H12 120.0 . . ?
C7 C12 H12 120.0 . . ?
C13 N2 Ru1 177.7(2) . . ?
N2 C13 C14 179.6(4) . . ?
C13 C14 H14A 109.5 . . ?
C13 C14 H14B 109.5 . . ?
H14A C14 H14B 109.5 . . ?
C13 C14 H14C 109.5 . . ?
H14A C14 H14C 109.5 . . ?
H14B C14 H14C 109.5 . . ?
C15 N3 Ru1 177.0(3) . . ?
N3 C15 C16 179.4(4) . . ?
C15 C16 H16A 109.5 . . ?
C15 C16 H16B 109.5 . . ?
H16A C16 H16B 109.5 . . ?
C15 C16 H16C 109.5 . . ?
H16A C16 H16C 109.5 . . ?
H16B C16 H16C 109.5 . . ?
C17 N4 Ru1 177.4(3) . . ?
N4 C17 C18 179.3(5) . . ?
C17 C18 H18A 109.5 . . ?
C17 C18 H18B 109.5 . . ?
H18A C18 H18B 109.5 . . ?
C17 C18 H18C 109.5 . . ?
H18A C18 H18C 109.5 . . ?
H18B C18 H18C 109.5 . . ?
C19 N5 Ru1 172.9(3) . . ?
N5 C19 C20 178.9(4) . . ?
C19 C20 H20A 109.5 . . ?
C19 C20 H20B 109.5 . . ?
H20A C20 H20B 109.5 . . ?
C19 C20 H20C 109.5 . . ?
H20A C20 H20C 109.5 . . ?
H20B C20 H20C 109.5 . . ?
F1A P1 F2A 91.0(10) . . ?
F1A P1 F1 66.3(11) . . ?
F2A P1 F1 99.6(7) . . ?
F1A P1 F5A 89.1(11) . . ?
F2A P1 F5A 88.0(9) . . ?
F1 P1 F5A 154.2(12) . . ?
F1A P1 F2 104.8(9) . . ?
F2A P1 F2 164.2(7) . . ?
F1 P1 F2 88.3(7) . . ?
F5A P1 F2 90.7(10) . . ?
F1A P1 F6 115.0(10) . . ?
F2A P1 F6 77.5(7) . . ?
F1 P1 F6 176.7(5) . . ?
F5A P1 F6 28.1(12) . . ?
F2 P1 F6 94.1(6) . . ?
F1A P1 F4 29.3(13) . . ?
F2A P1 F4 103.2(7) . . ?
F1 P1 F4 90.8(7) . . ?
F5A P1 F4 63.4(13) . . ?
F2 P1 F4 90.3(5) . . ?
F6 P1 F4 91.4(6) . . ?
F1A P1 F6A 176.6(8) . . ?
F2A P1 F6A 92.2(7) . . ?
F1 P1 F6A 111.9(8) . . ?
F5A P1 F6A 92.3(11) . . ?
F2 P1 F6A 72.1(7) . . ?
F6 P1 F6A 67.0(8) . . ?
F4 P1 F6A 150.2(9) . . ?
F1A P1 F5 149.5(12) . . ?
F2A P1 F5 74.9(7) . . ?
F1 P1 F5 89.1(6) . . ?
F5A P1 F5 116.7(12) . . ?
F2 P1 F5 91.7(5) . . ?
F6 P1 F5 88.7(5) . . ?
F4 P1 F5 178.0(6) . . ?
F6A P1 F5 31.1(7) . . ?
F1A P1 F4A 85.2(11) . . ?
F2A P1 F4A 96.0(8) . . ?
F1 P1 F4A 19.3(9) . . ?
F5A P1 F4A 173.1(12) . . ?
F2 P1 F4A 87.0(7) . . ?
F6 P1 F4A 158.6(7) . . ?
F4 P1 F4A 110.0(8) . . ?
F6A P1 F4A 93.2(9) . . ?
F5 P1 F4A 69.9(7) . . ?
F1A P1 F3 76.0(9) . . ?
F2A P1 F3 16.1(8) . . ?
F1 P1 F3 88.0(6) . . ?
F5A P1 F3 93.7(9) . . ?
F2 P1 F3 175.5(6) . . ?
F6 P1 F3 89.5(5) . . ?
F4 P1 F3 92.3(6) . . ?
F6A P1 F3 107.0(7) . . ?
F5 P1 F3 85.7(5) . . ?
F4A P1 F3 88.7(5) . . ?
F1A P1 F3A 89.6(10) . . ?
F2A P1 F3A 177.7(9) . . ?
F1 P1 F3A 82.7(8) . . ?
F5A P1 F3A 89.8(10) . . ?
F2 P1 F3A 15.1(10) . . ?
F6 P1 F3A 100.2(7) . . ?
F4 P1 F3A 76.4(9) . . ?
F6A P1 F3A 87.2(8) . . ?
F5 P1 F3A 105.5(8) . . ?
F4A P1 F3A 86.3(8) . . ?
F3 P1 F3A 165.2(9) . . ?

loop_
_geom_bond_atom_site_label_1
_geom_bond_atom_site_label_2
_geom_bond_distance
_geom_bond_site_symmetry_2
_geom_bond_publ_flag
Ru1 N4 2.006(3) . ?
Ru1 N2 2.010(2) . ?
Ru1 C5 2.018(3) . ?
Ru1 N5 2.024(3) . ?
Ru1 N1 2.069(2) . ?
Ru1 N3 2.139(3) . ?
N1 C1 1.298(4) . ?
N1 C6 1.460(4) . ?
C1 C2 1.416(5) . ?
C1 H1 0.9300 . ?
C2 C5 1.393(4) . ?
C2 S1 1.736(3) . ?
S1 C3 1.714(4) . ?
C3 C4 1.362(5) . ?
C3 H3 0.9300 . ?
C4 C5 1.410(4) . ?
C4 H4 0.9300 . ?
C6 C7 1.512(5) . ?
C6 H6A 0.9700 . ?
C6 H6B 0.9700 . ?
C7 C8 1.381(5) . ?
C7 C12 1.390(5) . ?
C8 C9 1.386(5) . ?
C8 H8 0.9300 . ?
C9 C10 1.372(7) . ?
C9 H9 0.9300 . ?
C10 C11 1.371(8) . ?
C10 H10 0.9300 . ?
C11 C12 1.381(6) . ?
C11 H11 0.9300 . ?
C12 H12 0.9300 . ?
N2 C13 1.137(4) . ?
C13 C14 1.448(5) . ?
C14 H14A 0.9600 . ?
C14 H14B 0.9600 . ?
C14 H14C 0.9600 . ?
N3 C15 1.138(4) . ?
C15 C16 1.459(4) . ?
C16 H16A 0.9600 . ?
C16 H16B 0.9600 . ?
C16 H16C 0.9600 . ?
N4 C17 1.130(4) . ?
C17 C18 1.460(5) . ?
C18 H18A 0.9600 . ?
C18 H18B 0.9600 . ?
C18 H18C 0.9600 . ?
N5 C19 1.136(4) . ?
C19 C20 1.456(5) . ?
C20 H20A 0.9600 . ?
C20 H20B 0.9600 . ?
C20 H20C 0.9600 . ?
P1 F1A 1.485(18) . ?
P1 F2A 1.498(13) . ?
P1 F1 1.524(10) . ?
P1 F5A 1.531(12) . ?
P1 F2 1.534(9) . ?
P1 F6 1.556(8) . ?
P1 F4 1.562(10) . ?
P1 F6A 1.568(12) . ?
P1 F5 1.570(7) . ?
P1 F4A 1.580(12) . ?
P1 F3 1.601(10) . ?
P1 F3A 1.609(15) . ?
